data_2238894
loop_
_publ_author_name
'Cui, Jichun'
'Qiao, Yanling'
'Wang, Fei'

_publ_section_title
;
 {4-Chloro-<i>N</i>'-[(2-oxidonaphthalen-1-yl-\k<i>O</i>)methylidene]benzohydrazidato-\k^2^<i>N</i>',<i>O</i>}dimethyltin(IV)
;
_journal_coeditor_code LH5669
_journal_issue 12
_journal_name_full 'Acta Crystallographica Section E'
_journal_page_first m688
_journal_paper_doi 10.1107/S1600536813031826
_journal_volume 69
_journal_year 2013
_chemical_formula_iupac '[Sn (C H3)2 (C18 H11 Cl N2 O2)]'
_chemical_formula_moiety 'C20 H17 Cl N2 O2 Sn'
_chemical_formula_sum 'C20 H17 Cl N2 O2 Sn'
_chemical_formula_weight 471.50
_chemical_name_systematic
{4-Chloro-<i>N</i>'-[(2-oxidonaphthalen-1-yl-\k<i>O</i>)methylidene]benzohydrazidato-\k^2^<i>N</i>',<i>O</i>}dimethyltin(IV)
_space_group_IT_number 14
_symmetry_cell_setting monoclinic
_symmetry_space_group_name_Hall '-P 2yn'
_symmetry_space_group_name_H-M 'P 1 21/n 1'
_atom_sites_solution_hydrogens geom
_atom_sites_solution_primary direct
_atom_sites_solution_secondary difmap
_audit_creation_method SHELXL-97
_cell_angle_alpha 90.00
_cell_angle_beta 98.690(9)
_cell_angle_gamma 90.00
_cell_formula_units_Z 4
_cell_length_a 8.7927(8)
_cell_length_b 17.4170(15)
_cell_length_c 12.5014(12)
_cell_measurement_reflns_used 2600
_cell_measurement_temperature 293(2)
_cell_measurement_theta_max 28.4656
_cell_measurement_theta_min 2.6137
_cell_volume 1892.5(3)
_computing_cell_refinement 'SAINT (Siemens, 1996)'
_computing_data_collection 'SMART (Siemens, 1996)'
_computing_data_reduction 'SAINT (Siemens, 1996)'
_computing_molecular_graphics 'SHELXTL (Sheldrick, 2008)'
_computing_publication_material 'SHELXTL (Sheldrick, 2008)'
_computing_structure_refinement 'SHELXL97 (Sheldrick, 2008)'
_computing_structure_solution 'SHELXS97 (Sheldrick, 2008)'
_diffrn_ambient_temperature 293(2)
_diffrn_measured_fraction_theta_full 0.999
_diffrn_measured_fraction_theta_max 0.999
_diffrn_measurement_device_type 'Siemens SMART CCD area-detector'
_diffrn_measurement_method '\f and \w scans'
_diffrn_radiation_monochromator graphite
_diffrn_radiation_source 'fine-focus sealed tube'
_diffrn_radiation_type MoK\a
_diffrn_radiation_wavelength 0.71073
_diffrn_reflns_av_R_equivalents 0.0470
_diffrn_reflns_av_sigmaI/netI 0.0479
_diffrn_reflns_limit_h_max 10
_diffrn_reflns_limit_h_min -8
_diffrn_reflns_limit_k_max 19
_diffrn_reflns_limit_k_min -20
_diffrn_reflns_limit_l_max 14
_diffrn_reflns_limit_l_min -14
_diffrn_reflns_number 11127
_diffrn_reflns_theta_full 25.02
_diffrn_reflns_theta_max 25.02
_diffrn_reflns_theta_min 2.62
_exptl_absorpt_coefficient_mu 1.508
_exptl_absorpt_correction_T_max 0.8281
_exptl_absorpt_correction_T_min 0.7136
_exptl_absorpt_correction_type multi-scan
_exptl_absorpt_process_details '(SADABS; Sheldrick, 1996)'
_exptl_crystal_colour orange
_exptl_crystal_density_diffrn 1.655
_exptl_crystal_density_method 'not measured'
_exptl_crystal_description block
_exptl_crystal_F_000 936
_exptl_crystal_size_max 0.24
_exptl_crystal_size_mid 0.23
_exptl_crystal_size_min 0.13
_refine_diff_density_max 0.830
_refine_diff_density_min -0.609
_refine_ls_extinction_method none
_refine_ls_goodness_of_fit_ref 1.060
_refine_ls_hydrogen_treatment constr
_refine_ls_matrix_type full
_refine_ls_number_parameters 237
_refine_ls_number_reflns 3343
_refine_ls_number_restraints 0
_refine_ls_restrained_S_all 1.060
_refine_ls_R_factor_all 0.0577
_refine_ls_R_factor_gt 0.0397
_refine_ls_shift/su_max 0.001
_refine_ls_shift/su_mean 0.000
_refine_ls_structure_factor_coef Fsqd
_refine_ls_weighting_details 'calc w=1/[\s^2^(Fo^2^)+(0.0488P)^2^+0.4409P] where P=(Fo^2^+2Fc^2^)/3'
_refine_ls_weighting_scheme calc
_refine_ls_wR_factor_gt 0.0929
_refine_ls_wR_factor_ref 0.1074
_reflns_number_gt 2584
_reflns_number_total 3343
_reflns_threshold_expression I>2\s(I)
_cod_data_source_file lh5669.cif
_cod_data_source_block I
_cod_original_sg_symbol_H-M 'P 21/n'
_cod_database_code 2238894

loop_
_symmetry_equiv_pos_as_xyz
'x, y, z'
'-x+1/2, y+1/2, -z+1/2'
'-x, -y, -z'
'x-1/2, -y-1/2, z-1/2'

loop_
_atom_site_type_symbol
_atom_site_label
_atom_site_fract_x
_atom_site_fract_y
_atom_site_fract_z
_atom_site_U_iso_or_equiv
_atom_site_adp_type
_atom_site_calc_flag
_atom_site_refinement_flags
_atom_site_occupancy
_atom_site_symmetry_multiplicity
Sn Sn1 -0.14514(4) 0.026153(19) 0.73069(3) 0.04369(15) Uani d . 1 1
O O1 -0.1839(4) 0.1313(2) 0.8117(3) 0.0542(9) Uani d . 1 1
O O2 -0.0073(4) -0.0641(2) 0.6906(3) 0.0597(10) Uani d . 1 1
N N1 0.0353(5) 0.1015(2) 0.9316(3) 0.0511(10) Uani d . 1 1
N N2 0.0421(5) 0.0380(2) 0.8630(3) 0.0447(10) Uani d . 1 1
C C1 -0.1055(5) 0.2148(3) 0.9621(4) 0.0408(11) Uani d . 1 1
C C2 -0.0132(5) 0.2290(3) 1.0615(4) 0.0457(12) Uani d . 1 1
H H2 0.0645 0.1945 1.0874 0.055 Uiso calc R 1 1
C C3 -0.0355(6) 0.2931(3) 1.1216(4) 0.0532(13) Uani d . 1 1
H H3 0.0261 0.3019 1.1878 0.064 Uiso calc R 1 1
C C4 -0.1512(6) 0.3443(3) 1.0820(4) 0.0528(13) Uani d . 1 1
C C5 -0.2422(6) 0.3321(3) 0.9852(4) 0.0534(13) Uani d . 1 1
H H5 -0.3192 0.3671 0.9599 0.064 Uiso calc R 1 1
C C6 -0.2204(6) 0.2679(3) 0.9248(4) 0.0503(12) Uani d . 1 1
H H6 -0.2826 0.2599 0.8587 0.060 Uiso calc R 1 1
C C7 -0.0849(5) 0.1448(3) 0.8972(4) 0.0446(11) Uani d . 1 1
C C8 0.1604(5) -0.0072(3) 0.8915(4) 0.0420(11) Uani d . 1 1
H H8 0.2257 0.0062 0.9543 0.050 Uiso calc R 1 1
C C9 0.2008(5) -0.0748(3) 0.8370(4) 0.0411(11) Uani d . 1 1
C C10 0.1179(6) -0.0978(3) 0.7378(4) 0.0466(12) Uani d . 1 1
C C11 0.1701(6) -0.1620(3) 0.6826(4) 0.0530(13) Uani d . 1 1
H H11 0.1140 -0.1776 0.6170 0.064 Uiso calc R 1 1
C C12 0.2989(6) -0.2008(3) 0.7233(4) 0.0555(13) Uani d . 1 1
H H12 0.3304 -0.2420 0.6847 0.067 Uiso calc R 1 1
C C13 0.3880(5) -0.1797(3) 0.8248(4) 0.0454(12) Uani d . 1 1
C C14 0.5222(6) -0.2202(3) 0.8669(4) 0.0543(13) Uani d . 1 1
H H14 0.5554 -0.2602 0.8268 0.065 Uiso calc R 1 1
C C15 0.6041(6) -0.2024(3) 0.9642(4) 0.0551(13) Uani d . 1 1
H H15 0.6932 -0.2294 0.9904 0.066 Uiso calc R 1 1
C C16 0.5533(6) -0.1430(3) 1.0250(4) 0.0539(13) Uani d . 1 1
H H16 0.6072 -0.1315 1.0930 0.065 Uiso calc R 1 1
C C17 0.4242(5) -0.1012(3) 0.9852(4) 0.0478(12) Uani d . 1 1
H H17 0.3932 -0.0614 1.0267 0.057 Uiso calc R 1 1
C C18 0.3378(5) -0.1170(3) 0.8833(4) 0.0413(11) Uani d . 1 1
C C19 -0.1543(7) 0.0779(4) 0.5774(4) 0.0695(16) Uani d . 1 1
H H19A -0.0524 0.0920 0.5662 0.104 Uiso calc R 1 1
H H19B -0.2178 0.1229 0.5739 0.104 Uiso calc R 1 1
H H19C -0.1970 0.0423 0.5223 0.104 Uiso calc R 1 1
C C20 -0.3234(7) -0.0415(4) 0.7770(5) 0.0732(18) Uani d . 1 1
H H20A -0.3626 -0.0755 0.7189 0.110 Uiso calc R 1 1
H H20B -0.4047 -0.0088 0.7932 0.110 Uiso calc R 1 1
H H20C -0.2841 -0.0711 0.8399 0.110 Uiso calc R 1 1
Cl Cl1 -0.1839(2) 0.42381(10) 1.16029(14) 0.0880(5) Uani d . 1 1

loop_
_atom_site_aniso_label
_atom_site_aniso_U_11
_atom_site_aniso_U_22
_atom_site_aniso_U_33
_atom_site_aniso_U_12
_atom_site_aniso_U_13
_atom_site_aniso_U_23
Sn1 0.0436(2) 0.0429(2) 0.0436(2) -0.00084(15) 0.00346(16) -0.00068(16)
O1 0.0518(19) 0.054(2) 0.054(2) 0.0098(17) 0.0001(17) -0.0102(18)
O2 0.057(2) 0.067(2) 0.050(2) 0.017(2) -0.0076(17) -0.0145(19)
N1 0.048(2) 0.047(3) 0.059(3) 0.004(2) 0.006(2) -0.007(2)
N2 0.048(2) 0.039(2) 0.046(2) 0.0002(18) 0.0058(19) -0.0097(19)
C1 0.042(2) 0.034(3) 0.048(3) -0.004(2) 0.010(2) 0.000(2)
C2 0.040(3) 0.044(3) 0.053(3) 0.005(2) 0.006(2) 0.002(2)
C3 0.051(3) 0.056(3) 0.050(3) 0.006(3) -0.001(2) -0.006(3)
C4 0.060(3) 0.044(3) 0.055(3) 0.007(3) 0.010(3) -0.005(3)
C5 0.057(3) 0.049(3) 0.051(3) 0.018(3) 0.000(3) 0.001(3)
C6 0.052(3) 0.050(3) 0.046(3) 0.005(2) 0.000(2) 0.001(3)
C7 0.045(3) 0.040(3) 0.048(3) -0.004(2) 0.008(2) 0.000(2)
C8 0.040(3) 0.044(3) 0.040(3) -0.001(2) 0.001(2) -0.003(2)
C9 0.040(2) 0.041(3) 0.043(3) -0.002(2) 0.009(2) -0.001(2)
C10 0.050(3) 0.046(3) 0.045(3) 0.000(2) 0.011(2) -0.004(2)
C11 0.064(3) 0.052(3) 0.041(3) 0.009(3) 0.002(2) -0.005(3)
C12 0.066(3) 0.050(3) 0.052(3) 0.008(3) 0.015(3) -0.006(3)
C13 0.049(3) 0.043(3) 0.047(3) 0.002(2) 0.015(2) 0.005(2)
C14 0.058(3) 0.045(3) 0.062(3) 0.007(3) 0.013(3) 0.004(3)
C15 0.048(3) 0.052(3) 0.066(3) 0.007(2) 0.007(3) 0.014(3)
C16 0.044(3) 0.060(3) 0.055(3) -0.003(3) -0.002(2) 0.009(3)
C17 0.050(3) 0.046(3) 0.048(3) -0.003(2) 0.009(2) 0.005(2)
C18 0.044(3) 0.037(3) 0.044(3) -0.003(2) 0.008(2) 0.002(2)
C19 0.091(4) 0.066(4) 0.051(3) 0.007(3) 0.008(3) 0.008(3)
C20 0.067(4) 0.073(4) 0.082(5) -0.025(3) 0.018(4) -0.008(3)
Cl1 0.1110(13) 0.0687(10) 0.0780(10) 0.0321(9) -0.0065(9) -0.0259(9)

loop_
_atom_type_symbol
_atom_type_description
_atom_type_scat_dispersion_real
_atom_type_scat_dispersion_imag
_atom_type_scat_source
C C 0.0033 0.0016 'International Tables Vol C Tables 4.2.6.8 and 6.1.1.4'
H H 0.0000 0.0000 'International Tables Vol C Tables 4.2.6.8 and 6.1.1.4'
O O 0.0106 0.0060 'International Tables Vol C Tables 4.2.6.8 and 6.1.1.4'
N N 0.0061 0.0033 'International Tables Vol C Tables 4.2.6.8 and 6.1.1.4'
Cl Cl 0.1484 0.1585 'International Tables Vol C Tables 4.2.6.8 and 6.1.1.4'
Sn Sn -0.6537 1.4246 'International Tables Vol C Tables 4.2.6.8 and 6.1.1.4'

loop_
_geom_angle_atom_site_label_1
_geom_angle_atom_site_label_2
_geom_angle_atom_site_label_3
_geom_angle
O2 Sn1 C19 92.74(19)
O2 Sn1 C20 97.3(2)
C19 Sn1 C20 124.0(3)
O2 Sn1 O1 153.39(13)
C19 Sn1 O1 94.45(19)
C20 Sn1 O1 99.8(2)
O2 Sn1 N2 81.53(13)
C19 Sn1 N2 125.1(2)
C20 Sn1 N2 110.8(2)
O1 Sn1 N2 73.39(13)
C7 O1 Sn1 114.3(3)
C10 O2 Sn1 135.1(3)
C7 N1 N2 111.0(4)
C8 N2 N1 114.3(4)
C8 N2 Sn1 129.3(3)
N1 N2 Sn1 116.3(3)
C6 C1 C2 118.2(4)
C6 C1 C7 120.1(4)
C2 C1 C7 121.7(4)
C3 C2 C1 121.1(4)
C3 C2 H2 119.4
C1 C2 H2 119.4
C2 C3 C4 118.9(5)
C2 C3 H3 120.5
C4 C3 H3 120.5
C5 C4 C3 121.2(5)
C5 C4 Cl1 119.8(4)
C3 C4 Cl1 118.9(4)
C4 C5 C6 120.1(5)
C4 C5 H5 120.0
C6 C5 H5 120.0
C5 C6 C1 120.5(5)
C5 C6 H6 119.7
C1 C6 H6 119.7
O1 C7 N1 124.8(5)
O1 C7 C1 118.5(4)
N1 C7 C1 116.7(4)
N2 C8 C9 127.5(4)
N2 C8 H8 116.3
C9 C8 H8 116.3
C10 C9 C8 121.6(4)
C10 C9 C18 119.8(4)
C8 C9 C18 118.5(4)
O2 C10 C9 124.2(4)
O2 C10 C11 116.4(4)
C9 C10 C11 119.4(5)
C12 C11 C10 121.5(5)
C12 C11 H11 119.2
C10 C11 H11 119.2
C11 C12 C13 121.4(5)
C11 C12 H12 119.3
C13 C12 H12 119.3
C14 C13 C18 120.1(5)
C14 C13 C12 121.2(5)
C18 C13 C12 118.8(4)
C15 C14 C13 121.6(5)
C15 C14 H14 119.2
C13 C14 H14 119.2
C14 C15 C16 119.3(5)
C14 C15 H15 120.4
C16 C15 H15 120.4
C17 C16 C15 120.6(5)
C17 C16 H16 119.7
C15 C16 H16 119.7
C16 C17 C18 121.7(5)
C16 C17 H17 119.1
C18 C17 H17 119.1
C17 C18 C13 116.7(4)
C17 C18 C9 124.2(4)
C13 C18 C9 119.1(4)
Sn1 C19 H19A 109.5
Sn1 C19 H19B 109.5
H19A C19 H19B 109.5
Sn1 C19 H19C 109.5
H19A C19 H19C 109.5
H19B C19 H19C 109.5
Sn1 C20 H20A 109.5
Sn1 C20 H20B 109.5
H20A C20 H20B 109.5
Sn1 C20 H20C 109.5
H20A C20 H20C 109.5
H20B C20 H20C 109.5

loop_
_geom_bond_atom_site_label_1
_geom_bond_atom_site_label_2
_geom_bond_distance
Sn1 O2 2.092(3)
Sn1 C19 2.108(5)
Sn1 C20 2.111(5)
Sn1 O1 2.144(3)
Sn1 N2 2.160(4)
O1 C7 1.294(5)
O2 C10 1.306(6)
N1 C7 1.317(6)
N1 N2 1.407(5)
N2 C8 1.310(6)
C1 C6 1.397(7)
C1 C2 1.400(7)
C1 C7 1.489(6)
C2 C3 1.377(7)
C2 H2 0.9300
C3 C4 1.387(7)
C3 H3 0.9300
C4 C5 1.362(7)
C4 Cl1 1.745(5)
C5 C6 1.379(7)
C5 H5 0.9300
C6 H6 0.9300
C8 C9 1.431(6)
C8 H8 0.9300
C9 C10 1.399(7)
C9 C18 1.455(6)
C10 C11 1.426(7)
C11 C12 1.351(7)
C11 H11 0.9300
C12 C13 1.435(7)
C12 H12 0.9300
C13 C14 1.406(7)
C13 C18 1.422(6)
C14 C15 1.353(7)
C14 H14 0.9300
C15 C16 1.397(7)
C15 H15 0.9300
C16 C17 1.377(7)
C16 H16 0.9300
C17 C18 1.408(6)
C17 H17 0.9300
C19 H19A 0.9600
C19 H19B 0.9600
C19 H19C 0.9600
C20 H20A 0.9600
C20 H20B 0.9600
C20 H20C 0.9600

loop_
_geom_hbond_atom_site_label_D
_geom_hbond_atom_site_label_H
_geom_hbond_atom_site_label_A
_geom_hbond_site_symmetry_A
_geom_hbond_distance_DH
_geom_hbond_distance_HA
_geom_hbond_distance_DA
_geom_hbond_angle_DHA
C5 H5 O2 2_456 0.93 2.54 3.388(6) 152
